data_4020071
loop_
_publ_author_name
'Hyuma Masu'
'Masaki Sakai'
'Keiki Kishikawa'
'Makoto Yamamoto'
'Kentaro Yamaguchi'
'Shigeo Kohmoto'

_journal_name_full 'Journal of Organic Chemistry'
_journal_page_first 1423
_journal_page_last 1431
_journal_paper_doi 10.1021/jo048233m
_journal_volume 70
_journal_year 2005
_chemical_formula_moiety 'C54 H46 N2 O4 '
_chemical_formula_sum 'C54 H46 N2 O4'
_chemical_formula_weight 786.97
_space_group_IT_number 14
_symmetry_cell_setting monoclinic
_symmetry_space_group_name_Hall '-P 2yn'
_symmetry_space_group_name_H-M 'P 1 21/n 1'
_cell_angle_alpha 90
_cell_angle_beta 108.93(2)
_cell_angle_gamma 90
_cell_formula_units_Z 4
_cell_length_a 22.015(5)
_cell_length_b 13.7857(8)
_cell_length_c 14.917(2)
_cell_measurement_reflns_used 16
_cell_measurement_temperature 298.2
_cell_measurement_theta_max 20.8
_cell_measurement_theta_min 19.5
_cell_volume 4282(1)
_diffrn_measured_fraction_theta_full 0.9980
_diffrn_measured_fraction_theta_max 0.9980
_diffrn_measurement_device_type 'Rigaku AFC7S'
_diffrn_measurement_method \w-2\q
_diffrn_radiation_type 'Cu K\a'
_diffrn_radiation_wavelength 1.5418
_diffrn_reflns_av_R_equivalents 0.018
_diffrn_reflns_limit_h_max 26
_diffrn_reflns_limit_h_min 0
_diffrn_reflns_limit_k_max 16
_diffrn_reflns_limit_k_min 0
_diffrn_reflns_limit_l_max 17
_diffrn_reflns_limit_l_min -18
_diffrn_reflns_number 8531
_diffrn_reflns_theta_full 68.99
_diffrn_reflns_theta_max 68.99
_diffrn_standards_decay_% 0.24
_diffrn_standards_interval_count 150
_diffrn_standards_number 3
_exptl_absorpt_coefficient_mu 0.603
_exptl_absorpt_correction_T_max 0.999
_exptl_absorpt_correction_T_min 0.928
_exptl_absorpt_correction_type psi-scan
_exptl_absorpt_process_details '(North, Phillips & Mathews, 1968)'
_exptl_crystal_colour colorless
_exptl_crystal_density_diffrn 1.220
_exptl_crystal_density_meas ?
_exptl_crystal_density_method 'not measured'
_exptl_crystal_description prismatic
_exptl_crystal_size_max 0.500
_exptl_crystal_size_mid 0.400
_exptl_crystal_size_min 0.200
_exptl_crystal_size_rad ?
_refine_diff_density_max 0.25
_refine_diff_density_min -0.17
_refine_ls_abs_structure_details ?
_refine_ls_abs_structure_Flack ?
_refine_ls_extinction_coef ?
_refine_ls_extinction_method none
_refine_ls_goodness_of_fit_ref 1.696
_refine_ls_hydrogen_treatment noref
_refine_ls_number_parameters 541
_refine_ls_number_reflns 5465
_refine_ls_R_factor_gt 0.0534
_refine_ls_shift/su_max 0.0292
_refine_ls_structure_factor_coef F
_refine_ls_weighting_details 'w = 1/[\s^2^(Fo) + 0.00063|Fo|^2^]'
_refine_ls_weighting_scheme calc
_refine_ls_wR_factor_ref 0.0736
_reflns_number_gt 5405
_reflns_number_total 7952
_reflns_threshold_expression F^2^>2.0\s(F^2^)
_cod_original_sg_symbol_H-M 'P 21/n'
_cod_original_formula_sum 'C54 H46 N2 O4 '
_cod_database_code 4020071

loop_
_symmetry_equiv_pos_as_xyz
x,y,z
1/2-x,1/2+y,1/2-z
-x,-y,-z
1/2+x,1/2-y,1/2+z

loop_
_atom_site_label
_atom_site_type_symbol
_atom_site_fract_x
_atom_site_fract_y
_atom_site_fract_z
_atom_site_U_iso_or_equiv
_atom_site_adp_type
_atom_site_occupancy
_atom_site_calc_flag
_atom_site_refinement_flags
_atom_site_disorder_assembly
_atom_site_disorder_group
O(1) O 0.33468(8) 0.0906(1) 0.6981(1) 0.0649(5) Uani 1.00 d . . .
O(2) O 0.52162(8) -0.0575(1) 0.8601(2) 0.0813(6) Uani 1.00 d . . .
O(3) O 0.25509(10) -0.4191(1) 0.5971(1) 0.0664(5) Uani 1.00 d . . .
O(4) O 0.2153(1) -0.3064(1) 0.2992(1) 0.0872(7) Uani 1.00 d . . .
N(1) N 0.43021(8) 0.0166(1) 0.7684(1) 0.0469(5) Uani 1.00 d . . .
N(2) N 0.24437(9) -0.3658(1) 0.4490(1) 0.0425(5) Uani 1.00 d . . .
C(1) C 0.3359(1) -0.0788(2) 0.6702(1) 0.0435(5) Uani 1.00 d . . .
C(2) C 0.27930(10) -0.1137(2) 0.6864(1) 0.0422(5) Uani 1.00 d . . .
C(3) C 0.2490(1) -0.0634(2) 0.7425(2) 0.0526(6) Uani 1.00 d . . .
C(4) C 0.1993(1) -0.1042(2) 0.7648(2) 0.0571(7) Uani 1.00 d . . .
C(5) C 0.1769(1) -0.1963(2) 0.7318(2) 0.0553(7) Uani 1.00 d . . .
C(6) C 0.2037(1) -0.2458(2) 0.6752(2) 0.0495(6) Uani 1.00 d . . .
C(7) C 0.25491(10) -0.2067(1) 0.6500(1) 0.0414(5) Uani 1.00 d . . .
C(8) C 0.2830(1) -0.2544(2) 0.5876(1) 0.0421(5) Uani 1.00 d . . .
C(9) C 0.3349(1) -0.2156(2) 0.5698(1) 0.0458(6) Uani 1.00 d . . .
C(10) C 0.3628(1) -0.1288(2) 0.6139(2) 0.0458(6) Uani 1.00 d . . .
C(11) C 0.3646(1) 0.0159(2) 0.7131(2) 0.0476(6) Uani 1.00 d . . .
C(12) C 0.4638(1) -0.0615(2) 0.8242(2) 0.0533(7) Uani 1.00 d . . .
C(13) C 0.4264(1) -0.1441(2) 0.8425(2) 0.0509(6) Uani 1.00 d . . .
C(14) C 0.4387(1) -0.2405(2) 0.8178(2) 0.0579(7) Uani 1.00 d . . .
C(15) C 0.4830(1) -0.2628(2) 0.7717(2) 0.0744(9) Uani 1.00 d . . .
C(16) C 0.4914(2) -0.3579(3) 0.7489(3) 0.105(1) Uani 1.00 d . . .
C(17) C 0.4554(3) -0.4318(3) 0.7727(3) 0.124(2) Uani 1.00 d . . .
C(18) C 0.4128(2) -0.4115(3) 0.8155(3) 0.113(1) Uani 1.00 d . . .
C(19) C 0.4016(2) -0.3164(2) 0.8398(2) 0.0764(9) Uani 1.00 d . . .
C(20) C 0.3562(2) -0.2942(3) 0.8847(2) 0.092(1) Uani 1.00 d . . .
C(21) C 0.3482(1) -0.2033(3) 0.9109(2) 0.083(1) Uani 1.00 d . . .
C(22) C 0.3830(1) -0.1277(2) 0.8892(2) 0.0638(8) Uani 1.00 d . . .
C(23) C 0.4608(1) 0.1115(2) 0.7918(2) 0.0502(6) Uani 1.00 d . . .
C(24) C 0.4644(1) 0.1448(2) 0.8811(2) 0.0604(7) Uani 1.00 d . . .
C(25) C 0.4913(1) 0.2338(2) 0.9137(2) 0.0776(9) Uani 1.00 d . . .
C(26) C 0.5138(2) 0.2891(2) 0.8550(3) 0.0856(10) Uani 1.00 d . . .
C(27) C 0.5105(1) 0.2567(2) 0.7668(2) 0.0776(9) Uani 1.00 d . . .
C(28) C 0.4857(1) 0.1652(2) 0.7323(2) 0.0607(7) Uani 1.00 d . . .
C(29) C 0.4882(1) 0.1303(2) 0.6356(2) 0.0793(10) Uani 1.00 d . . .
C(30) C 0.5190(2) 0.0280(3) 0.6453(2) 0.093(1) Uani 1.00 d . . .
C(31) C 0.4218(2) 0.1274(3) 0.5612(2) 0.104(1) Uani 1.00 d . . .
C(32) C 0.5312(2) 0.1947(3) 0.5979(3) 0.131(2) Uani 1.00 d . . .
C(33) C 0.2586(1) -0.3520(2) 0.5472(1) 0.0449(6) Uani 1.00 d . . .
C(34) C 0.2196(1) -0.2925(2) 0.3801(2) 0.0537(7) Uani 1.00 d . . .
C(35) C 0.1937(1) -0.2022(2) 0.4103(1) 0.0500(6) Uani 1.00 d . . .
C(36) C 0.2190(1) -0.1093(2) 0.3991(1) 0.0488(6) Uani 1.00 d . . .
C(37) C 0.2707(1) -0.0957(2) 0.3649(2) 0.0591(7) Uani 1.00 d . . .
C(38) C 0.2937(1) -0.0049(2) 0.3582(2) 0.0717(9) Uani 1.00 d . . .
C(39) C 0.2677(2) 0.0762(2) 0.3879(2) 0.0772(9) Uani 1.00 d . . .
C(40) C 0.2184(2) 0.0657(2) 0.4224(2) 0.0720(9) Uani 1.00 d . . .
C(41) C 0.1920(1) -0.0263(2) 0.4281(2) 0.0560(7) Uani 1.00 d . . .
C(42) C 0.1392(1) -0.0381(2) 0.4613(2) 0.0687(8) Uani 1.00 d . . .
C(43) C 0.1148(1) -0.1265(2) 0.4676(2) 0.0692(8) Uani 1.00 d . . .
C(44) C 0.1425(1) -0.2100(2) 0.4424(2) 0.0601(7) Uani 1.00 d . . .
C(45) C 0.2330(1) -0.4662(2) 0.4157(1) 0.0440(6) Uani 1.00 d . . .
C(46) C 0.1704(1) -0.4969(2) 0.3993(2) 0.0531(6) Uani 1.00 d . . .
C(47) C 0.1522(1) -0.5903(2) 0.3713(2) 0.0621(7) Uani 1.00 d . . .
C(48) C 0.1970(1) -0.6529(2) 0.3584(2) 0.0650(8) Uani 1.00 d . . .
C(49) C 0.2592(1) -0.6227(2) 0.3750(2) 0.0588(7) Uani 1.00 d . . .
C(50) C 0.2800(1) -0.5281(2) 0.4043(1) 0.0473(6) Uani 1.00 d . . .
C(51) C 0.3507(1) -0.5020(2) 0.4221(2) 0.0645(8) Uani 1.00 d . . .
C(52) C 0.3555(2) -0.4092(3) 0.3679(3) 0.108(1) Uani 1.00 d . . .
C(53) C 0.3857(2) -0.5789(3) 0.3873(3) 0.133(2) Uani 1.00 d . . .
C(54) C 0.3842(1) -0.4838(3) 0.5259(2) 0.104(1) Uani 1.00 d . . .
H(1) H 0.2637 0.0010 0.7653 0.0610 Uiso 1.00 calc . . .
H(2) H 0.1809 -0.0682 0.8055 0.0672 Uiso 1.00 calc . . .
H(3) H 0.1419 -0.2248 0.7489 0.0654 Uiso 1.00 calc . . .
H(4) H 0.1870 -0.3091 0.6507 0.0581 Uiso 1.00 calc . . .
H(5) H 0.3518 -0.2478 0.5255 0.0539 Uiso 1.00 calc . . .
H(6) H 0.4015 -0.1050 0.6047 0.0545 Uiso 1.00 calc . . .
H(7) H 0.5078 -0.2113 0.7542 0.0926 Uiso 1.00 calc . . .
H(8) H 0.5219 -0.3736 0.7160 0.1265 Uiso 1.00 calc . . .
H(9) H 0.4615 -0.4984 0.7561 0.1458 Uiso 1.00 calc . . .
H(10) H 0.3872 -0.4641 0.8304 0.1348 Uiso 1.00 calc . . .
H(11) H 0.3305 -0.3450 0.8971 0.1058 Uiso 1.00 calc . . .
H(12) H 0.3181 -0.1895 0.9441 0.0976 Uiso 1.00 calc . . .
H(13) H 0.3763 -0.0622 0.9069 0.0767 Uiso 1.00 calc . . .
H(14) H 0.4469 0.1049 0.9204 0.0721 Uiso 1.00 calc . . .
H(15) H 0.4947 0.2565 0.9762 0.0936 Uiso 1.00 calc . . .
H(16) H 0.5323 0.3514 0.8749 0.0983 Uiso 1.00 calc . . .
H(17) H 0.5266 0.2979 0.7266 0.0918 Uiso 1.00 calc . . .
H(18) H 0.4948 -0.0180 0.6686 0.1063 Uiso 1.00 calc . . .
H(19) H 0.5200 0.0044 0.5851 0.1063 Uiso 1.00 calc . . .
H(20) H 0.5621 0.0284 0.6882 0.1063 Uiso 1.00 calc . . .
H(21) H 0.4032 0.1906 0.5507 0.1208 Uiso 1.00 calc . . .
H(22) H 0.4231 0.1016 0.5029 0.1208 Uiso 1.00 calc . . .
H(23) H 0.3935 0.0865 0.5832 0.1208 Uiso 1.00 calc . . .
H(24) H 0.5738 0.1973 0.6406 0.1563 Uiso 1.00 calc . . .
H(25) H 0.5318 0.1735 0.5375 0.1563 Uiso 1.00 calc . . .
H(26) H 0.5146 0.2611 0.5900 0.1563 Uiso 1.00 calc . . .
H(27) H 0.2898 -0.1521 0.3448 0.0705 Uiso 1.00 calc . . .
H(28) H 0.3301 0.0033 0.3340 0.0835 Uiso 1.00 calc . . .
H(29) H 0.2863 0.1385 0.3841 0.0954 Uiso 1.00 calc . . .
H(30) H 0.1990 0.1228 0.4408 0.0871 Uiso 1.00 calc . . .
H(31) H 0.1207 0.0183 0.4805 0.0783 Uiso 1.00 calc . . .
H(32) H 0.0782 -0.1335 0.4896 0.0812 Uiso 1.00 calc . . .
H(33) H 0.1241 -0.2729 0.4471 0.0734 Uiso 1.00 calc . . .
H(34) H 0.1394 -0.4513 0.4085 0.0636 Uiso 1.00 calc . . .
H(35) H 0.1084 -0.6125 0.3614 0.0763 Uiso 1.00 calc . . .
H(36) H 0.1845 -0.7179 0.3368 0.0747 Uiso 1.00 calc . . .
H(37) H 0.2903 -0.6675 0.3659 0.0718 Uiso 1.00 calc . . .
H(38) H 0.3989 -0.3907 0.3773 0.1217 Uiso 1.00 calc . . .
H(39) H 0.3350 -0.4185 0.2997 0.1217 Uiso 1.00 calc . . .
H(40) H 0.3339 -0.3557 0.3854 0.1217 Uiso 1.00 calc . . .
H(41) H 0.3847 -0.6395 0.4192 0.1503 Uiso 1.00 calc . . .
H(42) H 0.3656 -0.5895 0.3207 0.1503 Uiso 1.00 calc . . .
H(43) H 0.4293 -0.5617 0.3986 0.1503 Uiso 1.00 calc . . .
H(44) H 0.3843 -0.5431 0.5628 0.1218 Uiso 1.00 calc . . .
H(45) H 0.4280 -0.4656 0.5395 0.1218 Uiso 1.00 calc . . .
H(46) H 0.3630 -0.4353 0.5509 0.1218 Uiso 1.00 calc . . .
